data_2208302
loop_
_publ_author_name
'Jun Wan'
'Zheng-Zhong Peng'
'Xue-Mei Li'
'Shu-Sheng Zhang'

_publ_section_title
;
 2-(1<i>H</i>-1,2,3-Benzotriazol-1-yl)-1-benzoylethyl 2-chlorobenzoate
;
_journal_coeditor_code CV6639
_journal_issue 3
_journal_name_full 'Acta Crystallographica Section E'
_journal_page_first o1038
_journal_page_last o1039
_journal_paper_doi 10.1107/S1600536806004879
_journal_volume 62
_journal_year 2006
_chemical_formula_iupac 'C22 H16 Cl N3 O3'
_chemical_formula_moiety 'C22 H16 Cl N3 O3'
_chemical_formula_sum 'C22 H16 Cl N3 O3'
_chemical_formula_weight 405.83
_chemical_name_systematic
;
2-(1H-1,2,3-Benzotriazol-1-yl)-1-benzoylethyl 2-chlorobenzoate
;
_space_group_IT_number 14
_symmetry_cell_setting monoclinic
_symmetry_space_group_name_Hall '-P 2ybc'
_symmetry_space_group_name_H-M 'P 1 21/c 1'
_atom_sites_solution_hydrogens geom
_atom_sites_solution_primary direct
_atom_sites_solution_secondary difmap
_audit_creation_method SHELXL-97
_cell_angle_alpha 90.00
_cell_angle_beta 120.441(3)
_cell_angle_gamma 90.00
_cell_formula_units_Z 4
_cell_length_a 12.9341(9)
_cell_length_b 9.4562(7)
_cell_length_c 18.1878(9)
_cell_measurement_reflns_used 3073
_cell_measurement_temperature 293(2)
_cell_measurement_theta_max 24.9
_cell_measurement_theta_min 2.5
_cell_volume 1917.9(2)
_computing_cell_refinement 'SAINT (Siemens, 1996)'
_computing_data_collection 'SMART (Siemens, 1996)'
_computing_data_reduction SAINT
_computing_molecular_graphics SHELXTL
_computing_publication_material
;
SHELXTL, PARST (Nardelli, 1995) and PLATON (Spek, 2003)
;
_computing_structure_refinement SHELXTL
_computing_structure_solution 'SHELXTL (Sheldrick, 1997)'
_diffrn_ambient_temperature 293(2)
_diffrn_detector_area_resol_mean 8.33
_diffrn_measured_fraction_theta_full 0.997
_diffrn_measured_fraction_theta_max 0.997
_diffrn_measurement_device_type
;
Siemens SMART 1000 CCD area-detector
;
_diffrn_measurement_method \w
_diffrn_radiation_monochromator graphite
_diffrn_radiation_source 'fine-focus sealed tube'
_diffrn_radiation_type MoK\a
_diffrn_radiation_wavelength 0.71073
_diffrn_reflns_av_R_equivalents 0.0218
_diffrn_reflns_av_sigmaI/netI 0.0261
_diffrn_reflns_limit_h_max 15
_diffrn_reflns_limit_h_min -15
_diffrn_reflns_limit_k_max 11
_diffrn_reflns_limit_k_min -9
_diffrn_reflns_limit_l_max 22
_diffrn_reflns_limit_l_min -16
_diffrn_reflns_number 10521
_diffrn_reflns_theta_full 26.03
_diffrn_reflns_theta_max 26.03
_diffrn_reflns_theta_min 1.83
_diffrn_standards_number 0
_exptl_absorpt_coefficient_mu 0.229
_exptl_absorpt_correction_T_max 0.9775
_exptl_absorpt_correction_T_min 0.9140
_exptl_absorpt_correction_type multi-scan
_exptl_absorpt_process_details '(SADABS; Sheldrick, 1996)'
_exptl_crystal_colour colourless
_exptl_crystal_density_diffrn 1.406
_exptl_crystal_density_method 'not measured'
_exptl_crystal_description column
_exptl_crystal_F_000 840
_exptl_crystal_size_max 0.40
_exptl_crystal_size_mid 0.23
_exptl_crystal_size_min 0.10
_refine_diff_density_max 0.227
_refine_diff_density_min -0.306
_refine_ls_extinction_method none
_refine_ls_goodness_of_fit_ref 1.028
_refine_ls_hydrogen_treatment constr
_refine_ls_matrix_type full
_refine_ls_number_parameters 262
_refine_ls_number_reflns 3769
_refine_ls_number_restraints 0
_refine_ls_restrained_S_all 1.028
_refine_ls_R_factor_all 0.0615
_refine_ls_R_factor_gt 0.0460
_refine_ls_shift/su_max 0.000
_refine_ls_shift/su_mean 0.000
_refine_ls_structure_factor_coef Fsqd
_refine_ls_weighting_details 'calc w=1/[\s^2^(Fo^2^)+(0.0519P)^2^+0.4844P] where P=(Fo^2^+2Fc^2^)/3'
_refine_ls_weighting_scheme calc
_refine_ls_wR_factor_gt 0.1071
_refine_ls_wR_factor_ref 0.1158
_reflns_number_gt 2894
_reflns_number_total 3769
_reflns_threshold_expression I>2\s(I)
_cod_data_source_file cv6639.cif
_cod_data_source_block I
_cod_depositor_comments
;
The following automatic conversions were performed:
'_symmetry_cell_setting' value 'Monoclinic' changed to 'monoclinic'
according to '/home/saulius/struct/CIF-dictionaries/cif_core.dic'
dictionary named 'cif_core.dic' version 2.4.1 from 2010-06-29.

Automatic conversion script
Id: cif_fix_enum 1527 2010-12-29 10:47:43Z saulius 

The following automatic conversions were performed:

'_symmetry_cell_setting' value 'Monoclinic' changed to 'monoclinic'
according to /home/saulius/struct/CIF-dictionaries/cif_core.dic
dictionary named 'cif_core.dic' version 2.4.1 from 2010-06-29.

Automatic conversion script
Id: cif_fix_values 1715 2011-07-08 13:25:40Z adriana 
;
_cod_original_sg_symbol_H-M 'P 21/c'
_cod_database_code 2208302
_cod_database_fobs_code 2208302

loop_
_symmetry_equiv_pos_as_xyz
'x, y, z'
'-x, y+1/2, -z+1/2'
'-x, -y, -z'
'x, -y-1/2, z-1/2'

loop_
_atom_site_type_symbol
_atom_site_label
_atom_site_fract_x
_atom_site_fract_y
_atom_site_fract_z
_atom_site_U_iso_or_equiv
_atom_site_adp_type
_atom_site_calc_flag
_atom_site_refinement_flags
_atom_site_occupancy
Cl Cl1 0.25271(5) -0.47468(7) -0.11294(4) 0.0730(2) Uani d . 1
O O1 0.30772(13) 0.03438(16) -0.22333(10) 0.0639(4) Uani d . 1
O O2 0.23839(11) -0.22502(13) -0.21066(8) 0.0479(3) Uani d . 1
O O3 0.24809(14) -0.27458(17) -0.32715(9) 0.0634(4) Uani d . 1
N N1 0.12068(14) 0.01438(16) -0.15195(10) 0.0440(4) Uani d . 1
N N2 0.05081(15) 0.12997(18) -0.16688(11) 0.0547(4) Uani d . 1
N N3 0.10494(17) 0.21623(19) -0.10296(12) 0.0619(5) Uani d . 1
C C1 0.00935(18) 0.0806(2) -0.40210(13) 0.0519(5) Uani d . 1
H H1A -0.0202 -0.0104 -0.4060 0.062 Uiso calc R 1
C C2 -0.0592(2) 0.1808(3) -0.46329(14) 0.0665(6) Uani d . 1
H H2B -0.1339 0.1565 -0.5091 0.080 Uiso calc R 1
C C3 -0.0164(3) 0.3164(3) -0.45605(17) 0.0747(7) Uani d . 1
H H3B -0.0631 0.3840 -0.4966 0.090 Uiso calc R 1
C C4 0.0940(3) 0.3525(3) -0.38992(18) 0.0763(7) Uani d . 1
H H4A 0.1221 0.4445 -0.3855 0.092 Uiso calc R 1
C C5 0.1635(2) 0.2538(2) -0.33011(15) 0.0623(6) Uani d . 1
H H5A 0.2391 0.2788 -0.2857 0.075 Uiso calc R 1
C C6 0.12193(17) 0.1162(2) -0.33524(12) 0.0446(4) Uani d . 1
C C7 0.20157(18) 0.0127(2) -0.26979(12) 0.0448(4) Uani d . 1
C C8 0.14600(16) -0.12288(19) -0.25994(12) 0.0432(4) Uani d . 1
H H8A 0.0921 -0.1623 -0.3167 0.052 Uiso calc R 1
C C9 0.07555(16) -0.0990(2) -0.21485(12) 0.0457(5) Uani d . 1
H H9A -0.0070 -0.0781 -0.2574 0.055 Uiso calc R 1
H H9B 0.0757 -0.1862 -0.1867 0.055 Uiso calc R 1
C C10 0.22372(16) 0.0272(2) -0.07511(12) 0.0440(4) Uani d . 1
C C11 0.32396(18) -0.0592(2) -0.02972(13) 0.0569(5) Uani d . 1
H H11A 0.3307 -0.1465 -0.0504 0.068 Uiso calc R 1
C C12 0.4116(2) -0.0076(3) 0.04696(14) 0.0672(6) Uani d . 1
H H12A 0.4799 -0.0618 0.0796 0.081 Uiso calc R 1
C C13 0.4020(2) 0.1241(3) 0.07812(14) 0.0708(7) Uani d . 1
H H13A 0.4643 0.1550 0.1305 0.085 Uiso calc R 1
C C14 0.3043(2) 0.2079(3) 0.03405(14) 0.0684(6) Uani d . 1
H H14A 0.2984 0.2951 0.0552 0.082 Uiso calc R 1
C C15 0.21266(19) 0.1573(2) -0.04465(12) 0.0510(5) Uani d . 1
C C16 0.27757(17) -0.29958(19) -0.25433(12) 0.0447(4) Uani d . 1
C C17 0.36468(17) -0.41235(19) -0.20297(12) 0.0448(4) Uani d . 1
C C18 0.36377(18) -0.4934(2) -0.13947(13) 0.0495(5) Uani d . 1
C C19 0.4487(2) -0.5965(2) -0.09722(15) 0.0644(6) Uani d . 1
H H19A 0.4463 -0.6512 -0.0556 0.077 Uiso calc R 1
C C20 0.5370(2) -0.6183(3) -0.11687(16) 0.0718(7) Uani d . 1
H H20A 0.5953 -0.6867 -0.0875 0.086 Uiso calc R 1
C C21 0.5399(2) -0.5405(3) -0.17897(17) 0.0710(7) Uani d . 1
H H21A 0.6000 -0.5559 -0.1919 0.085 Uiso calc R 1
C C22 0.4540(2) -0.4399(2) -0.22220(15) 0.0593(6) Uani d . 1
H H22A 0.4554 -0.3888 -0.2654 0.071 Uiso calc R 1

loop_
_atom_site_aniso_label
_atom_site_aniso_U_11
_atom_site_aniso_U_22
_atom_site_aniso_U_33
_atom_site_aniso_U_12
_atom_site_aniso_U_13
_atom_site_aniso_U_23
Cl1 0.0669(4) 0.0811(4) 0.0823(4) 0.0094(3) 0.0462(3) 0.0283(3)
O1 0.0438(8) 0.0650(10) 0.0661(10) -0.0060(7) 0.0155(7) 0.0039(7)
O2 0.0518(8) 0.0433(7) 0.0413(7) 0.0108(6) 0.0182(6) 0.0043(6)
O3 0.0763(10) 0.0681(10) 0.0481(8) 0.0164(8) 0.0332(8) 0.0119(7)
N1 0.0413(8) 0.0403(9) 0.0459(9) 0.0059(7) 0.0188(7) 0.0032(7)
N2 0.0540(10) 0.0461(10) 0.0576(10) 0.0111(8) 0.0235(9) 0.0042(8)
N3 0.0697(12) 0.0477(10) 0.0613(11) 0.0098(9) 0.0281(10) -0.0017(9)
C1 0.0548(12) 0.0488(12) 0.0504(12) 0.0063(10) 0.0253(10) 0.0081(9)
C2 0.0647(14) 0.0776(17) 0.0506(13) 0.0158(12) 0.0243(11) 0.0150(11)
C3 0.100(2) 0.0647(16) 0.0705(16) 0.0292(15) 0.0514(16) 0.0334(13)
C4 0.107(2) 0.0487(13) 0.0840(18) 0.0030(14) 0.0564(17) 0.0172(12)
C5 0.0754(15) 0.0512(13) 0.0648(14) -0.0063(11) 0.0388(12) 0.0038(10)
C6 0.0513(11) 0.0435(11) 0.0435(10) 0.0035(8) 0.0275(9) 0.0043(8)
C7 0.0454(11) 0.0460(11) 0.0420(10) 0.0004(9) 0.0213(9) -0.0022(8)
C8 0.0414(10) 0.0392(10) 0.0399(10) 0.0045(8) 0.0138(8) 0.0039(8)
C9 0.0407(10) 0.0426(11) 0.0465(11) -0.0003(8) 0.0166(9) 0.0012(8)
C10 0.0438(10) 0.0455(11) 0.0416(10) -0.0020(8) 0.0208(9) 0.0025(8)
C11 0.0520(12) 0.0546(13) 0.0517(12) 0.0067(10) 0.0170(10) 0.0026(10)
C12 0.0537(13) 0.0738(16) 0.0528(13) 0.0019(11) 0.0113(11) 0.0076(11)
C13 0.0708(15) 0.0724(16) 0.0469(13) -0.0189(13) 0.0134(12) -0.0047(12)
C14 0.0885(18) 0.0547(14) 0.0559(14) -0.0108(13) 0.0321(13) -0.0081(11)
C15 0.0602(13) 0.0435(11) 0.0487(11) -0.0016(9) 0.0272(10) 0.0007(9)
C16 0.0468(11) 0.0382(10) 0.0465(11) -0.0008(8) 0.0218(9) 0.0002(8)
C17 0.0501(11) 0.0364(10) 0.0451(11) -0.0017(8) 0.0220(9) -0.0037(8)
C18 0.0507(11) 0.0428(11) 0.0503(11) 0.0004(9) 0.0222(10) 0.0011(9)
C19 0.0729(15) 0.0538(13) 0.0597(14) 0.0116(11) 0.0285(12) 0.0136(10)
C20 0.0732(16) 0.0572(14) 0.0748(16) 0.0259(12) 0.0298(14) 0.0081(12)
C21 0.0715(16) 0.0654(15) 0.0859(18) 0.0194(12) 0.0470(14) 0.0026(13)
C22 0.0722(14) 0.0523(13) 0.0637(13) 0.0090(11) 0.0420(12) 0.0028(10)

loop_
_atom_type_symbol
_atom_type_description
_atom_type_scat_dispersion_real
_atom_type_scat_dispersion_imag
_atom_type_scat_source
C C 0.0033 0.0016 'International Tables Vol C Tables 4.2.6.8 and 6.1.1.4'
H H 0.0000 0.0000 'International Tables Vol C Tables 4.2.6.8 and 6.1.1.4'
N N 0.0061 0.0033 'International Tables Vol C Tables 4.2.6.8 and 6.1.1.4'
O O 0.0106 0.0060 'International Tables Vol C Tables 4.2.6.8 and 6.1.1.4'
Cl Cl 0.1484 0.1585 'International Tables Vol C Tables 4.2.6.8 and 6.1.1.4'

loop_
_geom_angle_atom_site_label_1
_geom_angle_atom_site_label_2
_geom_angle_atom_site_label_3
_geom_angle
C16 O2 C8 115.32(14)
N2 N1 C10 109.89(15)
N2 N1 C9 118.37(15)
C10 N1 C9 131.71(15)
N3 N2 N1 108.98(16)
N2 N3 C15 108.26(16)
C6 C1 C2 119.9(2)
C6 C1 H1A 120.0
C2 C1 H1A 120.0
C3 C2 C1 119.8(2)
C3 C2 H2B 120.1
C1 C2 H2B 120.1
C4 C3 C2 120.6(2)
C4 C3 H3B 119.7
C2 C3 H3B 119.7
C3 C4 C5 120.2(2)
C3 C4 H4A 119.9
C5 C4 H4A 119.9
C4 C5 C6 120.6(2)
C4 C5 H5A 119.7
C6 C5 H5A 119.7
C1 C6 C5 118.98(19)
C1 C6 C7 122.59(18)
C5 C6 C7 118.41(18)
O1 C7 C6 122.00(18)
O1 C7 C8 119.74(17)
C6 C7 C8 118.23(16)
O2 C8 C9 107.37(14)
O2 C8 C7 110.17(15)
C9 C8 C7 112.70(15)
O2 C8 H8A 108.8
C9 C8 H8A 108.8
C7 C8 H8A 108.8
N1 C9 C8 114.94(15)
N1 C9 H9A 108.5
C8 C9 H9A 108.5
N1 C9 H9B 108.5
C8 C9 H9B 108.5
H9A C9 H9B 107.5
N1 C10 C15 104.09(16)
N1 C10 C11 133.47(18)
C15 C10 C11 122.44(19)
C12 C11 C10 115.9(2)
C12 C11 H11A 122.1
C10 C11 H11A 122.1
C11 C12 C13 122.2(2)
C11 C12 H12A 118.9
C13 C12 H12A 118.9
C14 C13 C12 121.8(2)
C14 C13 H13A 119.1
C12 C13 H13A 119.1
C13 C14 C15 117.2(2)
C13 C14 H14A 121.4
C15 C14 H14A 121.4
N3 C15 C10 108.77(17)
N3 C15 C14 130.8(2)
C10 C15 C14 120.4(2)
O3 C16 O2 123.11(17)
O3 C16 C17 123.34(18)
O2 C16 C17 113.51(16)
C18 C17 C22 117.59(18)
C18 C17 C16 126.44(18)
C22 C17 C16 115.96(18)
C19 C18 C17 121.0(2)
C19 C18 Cl1 117.02(17)
C17 C18 Cl1 121.97(15)
C20 C19 C18 119.6(2)
C20 C19 H19A 120.2
C18 C19 H19A 120.2
C21 C20 C19 120.7(2)
C21 C20 H20A 119.7
C19 C20 H20A 119.7
C20 C21 C22 119.7(2)
C20 C21 H21A 120.2
C22 C21 H21A 120.2
C21 C22 C17 121.4(2)
C21 C22 H22A 119.3
C17 C22 H22A 119.3

loop_
_geom_bond_atom_site_label_1
_geom_bond_atom_site_label_2
_geom_bond_distance
_geom_bond_publ_flag
Cl1 C18 1.741(2) yes
O1 C7 1.211(2) yes
O2 C16 1.339(2) yes
O2 C8 1.442(2) yes
O3 C16 1.201(2) yes
N1 N2 1.355(2) ?
N1 C10 1.363(2) ?
N1 C9 1.457(2) ?
N2 N3 1.297(2) ?
N3 C15 1.371(3) ?
C1 C6 1.385(3) ?
C1 C2 1.387(3) ?
C1 H1A 0.9300 ?
C2 C3 1.376(4) ?
C2 H2B 0.9300 ?
C3 C4 1.365(4) ?
C3 H3B 0.9300 ?
C4 C5 1.368(3) ?
C4 H4A 0.9300 ?
C5 C6 1.393(3) ?
C5 H5A 0.9300 ?
C6 C7 1.481(3) ?
C7 C8 1.524(3) yes
C8 C9 1.520(3) yes
C8 H8A 0.9800 ?
C9 H9A 0.9700 ?
C9 H9B 0.9700 ?
C10 C15 1.386(3) ?
C10 C11 1.395(3) ?
C11 C12 1.366(3) ?
C11 H11A 0.9300 ?
C12 C13 1.399(3) ?
C12 H12A 0.9300 ?
C13 C14 1.357(3) ?
C13 H13A 0.9300 ?
C14 C15 1.401(3) ?
C14 H14A 0.9300 ?
C16 C17 1.488(3) ?
C17 C18 1.391(3) ?
C17 C22 1.391(3) ?
C18 C19 1.376(3) ?
C19 C20 1.374(3) ?
C19 H19A 0.9300 ?
C20 C21 1.364(3) ?
C20 H20A 0.9300 ?
C21 C22 1.369(3) ?
C21 H21A 0.9300 ?
C22 H22A 0.9300 ?

loop_
_geom_hbond_atom_site_label_D
_geom_hbond_atom_site_label_H
_geom_hbond_atom_site_label_A
_geom_hbond_site_symmetry_A
_geom_hbond_distance_DH
_geom_hbond_distance_HA
_geom_hbond_distance_DA
_geom_hbond_angle_DHA
_geom_hbond_publ_flag
C8 H8A N2 2_544 0.98 2.61 3.206(3) 119 no
C8 H8A N3 2_544 0.98 2.48 3.296(3) 140 yes
C21 H21A O1 2_644 0.93 2.53 3.330(3) 144 yes

loop_
_geom_torsion_atom_site_label_1
_geom_torsion_atom_site_label_2
_geom_torsion_atom_site_label_3
_geom_torsion_atom_site_label_4
_geom_torsion
C10 N1 N2 N3 0.2(2)
C9 N1 N2 N3 178.26(16)
N1 N2 N3 C15 0.2(2)
C6 C1 C2 C3 -1.7(3)
C1 C2 C3 C4 1.2(4)
C2 C3 C4 C5 0.2(4)
C3 C4 C5 C6 -0.9(4)
C2 C1 C6 C5 1.0(3)
C2 C1 C6 C7 -177.50(19)
C4 C5 C6 C1 0.3(3)
C4 C5 C6 C7 178.9(2)
C1 C6 C7 O1 163.38(19)
C5 C6 C7 O1 -15.1(3)
C1 C6 C7 C8 -18.3(3)
C5 C6 C7 C8 163.22(18)
C16 O2 C8 C9 154.85(15)
C16 O2 C8 C7 -82.08(18)
O1 C7 C8 O2 -16.6(2)
C6 C7 C8 O2 165.06(15)
O1 C7 C8 C9 103.3(2)
C6 C7 C8 C9 -75.0(2)
N2 N1 C9 C8 114.62(18)
C10 N1 C9 C8 -67.8(3)
O2 C8 C9 N1 90.19(18)
C7 C8 C9 N1 -31.3(2)
N2 N1 C10 C15 -0.4(2)
C9 N1 C10 C15 -178.14(18)
N2 N1 C10 C11 179.8(2)
C9 N1 C10 C11 2.1(4)
N1 C10 C11 C12 179.5(2)
C15 C10 C11 C12 -0.3(3)
C10 C11 C12 C13 -0.3(3)
C11 C12 C13 C14 0.5(4)
C12 C13 C14 C15 -0.2(4)
N2 N3 C15 C10 -0.4(2)
N2 N3 C15 C14 179.3(2)
N1 C10 C15 N3 0.5(2)
C11 C10 C15 N3 -179.71(19)
N1 C10 C15 C14 -179.24(19)
C11 C10 C15 C14 0.6(3)
C13 C14 C15 N3 -180.0(2)
C13 C14 C15 C10 -0.4(3)
C8 O2 C16 O3 7.5(3)
C8 O2 C16 C17 -174.80(14)
O3 C16 C17 C18 -147.3(2)
O2 C16 C17 C18 35.0(3)
O3 C16 C17 C22 31.4(3)
O2 C16 C17 C22 -146.24(18)
C22 C17 C18 C19 0.2(3)
C16 C17 C18 C19 178.99(19)
C22 C17 C18 Cl1 -177.01(16)
C16 C17 C18 Cl1 1.7(3)
C17 C18 C19 C20 1.2(3)
Cl1 C18 C19 C20 178.55(19)
C18 C19 C20 C21 -1.3(4)
C19 C20 C21 C22 0.0(4)
C20 C21 C22 C17 1.5(4)
C18 C17 C22 C21 -1.6(3)
C16 C17 C22 C21 179.5(2)
